data_8104338
loop_
_publ_author_name
'Norrestam, R.'
'Dahl, S.'
'Bovin, J.O.'

_publ_section_title
;
 The crystal structure of magnesium-aluminium Ludwigite, Mg2.11 Al.31
 Fe.53 Ti.05 Sb.01 B O5, a combined single X-ray and HREM study
;
_journal_name_full 'Zeitschrift fuer Kristallographie (149,1979-)'
_journal_page_first 201
_journal_page_last 211
_journal_volume 187
_journal_year 1989
_chemical_formula_sum 'Al0.31 B Fe0.53 Mg2.11 O5 Ti0.05'
_chemical_name_systematic 'Mg2.11 Al.31 Fe.53 Ti.05 B O5'
_space_group_IT_number 55
_symmetry_space_group_name_Hall '-P 2 2ab'
_symmetry_space_group_name_H-M 'P b a m'
_cell_angle_alpha 90
_cell_angle_beta 90
_cell_angle_gamma 90
_cell_formula_units_Z 4
_cell_length_a 9.2324
_cell_length_b 12.2247
_cell_length_c 2.9972
_cell_volume 338.274
_citation_journal_id_ASTM ZEKRDZ
_cod_data_source_file Norrestam_ZEKRDZ_1989_366.cif
_cod_data_source_block Al0.31B1Fe0.53Mg2.11O5Ti0.05
_cod_original_formula_sum 'Al0.31 B1 Fe0.53 Mg2.11 O5 Ti0.05'
_cod_database_code 8104338

loop_
_symmetry_equiv_pos_as_xyz
x,y,z
-x,-y,z
x+1/2,-y+1/2,-z
-x+1/2,y+1/2,-z
-x,-y,-z
x,y,-z
-x-1/2,y-1/2,z
x-1/2,-y-1/2,z

loop_
_atom_site_label
_atom_site_type_symbol
_atom_site_fract_x
_atom_site_fract_y
_atom_site_fract_z
_atom_site_occupancy
_atom_site_U_iso_or_equiv
B1 B+3 0.773 0.1396 0 1 0.0
Al4 Al+3 0.5003 0.2193 0.5 0.128 0.0
Al1 Al+3 0 0 0.5 0.128 0.0
O1 O-2 0.6235 0.1411 0 1 0.0
Al2 Al+3 0 0.5 0 0.108 0.0
O5 O-2 0.3836 0.0748 0.5 1 0.0
Fe1 Fe+3 0 0.5 0 0.141 0.0
Mg3 Mg+2 0.2372 0.1158 0 0.426 0.0
Mg4 Mg+2 0.5003 0.2193 0.5 0.872 0.0
Mg1 Mg+2 0 0 0.5 0.872 0.0
Ti1 Ti+3 0 0.5 0 0.012 0.0
O2 O-2 -0.1505 0.0426 0 1 0.0
O4 O-2 0.3479 0.262 0 1 0.0
Fe2 Fe+3 0.2372 0.1158 0 0.468 0.0
Al3 Al+3 0.2372 0.1158 0 0.062 0.0
O3 O-2 0.1096 0.1433 0.5 1 0.0
Ti2 Ti+3 0.2372 0.1158 0 0.044 0.0
Mg2 Mg+2 0 0.5 0 0.738 0.0
